data_4126217
loop_
_publ_author_name
'Andrez, Julie'
'Guidal, Valentin'
'Scopelliti, Rosario'
'P\'ecaut, Jacques'
'Gambarelli, Serge'
'Mazzanti, Marinella'

_publ_section_title
;
 Ligand and Metal Based Multielectron Redox Chemistry of Cobalt Supported
 by Tetradentate Schiff Bases.
;
_journal_issue 25
_journal_name_full 'Journal of the American Chemical Society'
_journal_page_first 8628
_journal_page_last 8638
_journal_paper_doi 10.1021/jacs.7b03604
_journal_volume 139
_journal_year 2017
_chemical_absolute_configuration ad
_chemical_formula_moiety 'C24 H22 Co K N2 O3'
_chemical_formula_sum 'C24 H22 Co K N2 O3'
_chemical_formula_weight 484.47
_chemical_name_systematic
;
 ? 
;
_space_group_crystal_system monoclinic
_space_group_IT_number 9
_space_group_name_Hall 'C -2yc'
_space_group_name_H-M_alt 'C 1 c 1'
_symmetry_space_group_name_Hall 'C -2yc'
_symmetry_space_group_name_H-M 'C 1 c 1'
_atom_sites_solution_hydrogens geom
_atom_sites_solution_primary direct
_atom_sites_solution_secondary difmap
_audit_creation_date 2017-03-27
_audit_creation_method
;
Olex2 1.2
(compiled 2015.09.30 svn.r3233 for OlexSys, GUI svn.r5103)
;
_cell_angle_alpha 90.00
_cell_angle_beta 93.098(11)
_cell_angle_gamma 90.00
_cell_formula_units_Z 4
_cell_length_a 18.650(2)
_cell_length_b 15.4996(18)
_cell_length_c 7.5174(9)
_cell_measurement_reflns_used 2204
_cell_measurement_temperature 150.00(10)
_cell_measurement_theta_max 30.3270
_cell_measurement_theta_min 3.5290
_cell_volume 2169.9(4)
_computing_cell_refinement
;
CrysAlisPro, Agilent Technologies,
Version 1.171.36.24 (release 03-12-2012 CrysAlis171 .NET)
(compiled Dec  3 2012,18:21:49)
;
_computing_data_collection
;
CrysAlisPro, Agilent Technologies,
Version 1.171.36.24 (release 03-12-2012 CrysAlis171 .NET)
(compiled Dec  3 2012,18:21:49)
;
_computing_data_reduction
;
CrysAlisPro, Agilent Technologies,
Version 1.171.36.24 (release 03-12-2012 CrysAlis171 .NET)
(compiled Dec  3 2012,18:21:49)
;
_computing_molecular_graphics 'Olex2 (Dolomanov et al., 2009)'
_computing_publication_material 'Olex2 (Dolomanov et al., 2009)'
_computing_structure_refinement
;
OLEX2: a complete structure solution, refinement and analysis program 
(O. V. Dolomanov, L. J. Bourhis, R. J. Gildea, J. A. K. Howard and 
H. Puschmann. J. Appl. Cryst. 2009, 42, 339-34).
;
_computing_structure_solution
;
SUPERFLIP program (Palatinus, L. & Chapuis, G. J. Appl. Cryst., 2007,
 40, 786-790)
;
_diffrn_ambient_temperature 150.00(10)
_diffrn_detector_area_resol_mean 15.9653
_diffrn_measured_fraction_theta_full 0.999
_diffrn_measured_fraction_theta_max 0.999
_diffrn_measurement_details
;
#__ type_ start__ end____ width___ exp.time_
  1 omega  -93.00    0.00   1.0000   30.0000
omega____ theta____ kappa____ phi______ frames
    -      -27.1239  -77.0000 -180.0000 93

#__ type_ start__ end____ width___ exp.time_
  2 omega  -55.00   36.00   1.0000   30.0000
omega____ theta____ kappa____ phi______ frames
    -      -27.1239   77.0000  -60.0000 91

#__ type_ start__ end____ width___ exp.time_
  3 omega  -96.00   -6.00   1.0000   30.0000
omega____ theta____ kappa____ phi______ frames
    -      -27.1239  -57.0000   60.0000 90

#__ type_ start__ end____ width___ exp.time_
  4 omega  -52.00   38.00   1.0000   30.0000
omega____ theta____ kappa____ phi______ frames
    -      -27.1239   77.0000   30.0000 90

#__ type_ start__ end____ width___ exp.time_
  5 omega -103.00  -65.00   1.0000   30.0000
omega____ theta____ kappa____ phi______ frames
    -      -27.1239  177.0000   61.0000 38

#__ type_ start__ end____ width___ exp.time_
  6 omega  -96.00   -6.00   1.0000   30.0000
omega____ theta____ kappa____ phi______ frames
    -      -27.1239  -57.0000  -60.0000 90
;
_diffrn_measurement_device_type 'Xcalibur, Sapphire3'
_diffrn_measurement_method '\w scans'
_diffrn_orient_matrix_UB_11 -0.0328442000
_diffrn_orient_matrix_UB_12 -0.0229062000
_diffrn_orient_matrix_UB_13 0.0023529000
_diffrn_orient_matrix_UB_21 0.0179545000
_diffrn_orient_matrix_UB_22 -0.0387914000
_diffrn_orient_matrix_UB_23 -0.0204378000
_diffrn_orient_matrix_UB_31 0.0069122000
_diffrn_orient_matrix_UB_32 -0.0080067000
_diffrn_orient_matrix_UB_33 0.0922851000
_diffrn_radiation_monochromator graphite
_diffrn_radiation_type MoK\a
_diffrn_radiation_wavelength 0.71073
_diffrn_reflns_av_R_equivalents 0.0677
_diffrn_reflns_av_unetI/netI 0.0953
_diffrn_reflns_limit_h_max 24
_diffrn_reflns_limit_h_min -24
_diffrn_reflns_limit_k_max 20
_diffrn_reflns_limit_k_min -20
_diffrn_reflns_limit_l_max 10
_diffrn_reflns_limit_l_min -9
_diffrn_reflns_number 11150
_diffrn_reflns_theta_full 28.28
_diffrn_reflns_theta_max 28.28
_diffrn_reflns_theta_min 3.26
_diffrn_source 'Enhance (Mo) X-ray Source'
_exptl_absorpt_coefficient_mu 1.011
_exptl_absorpt_correction_T_max 0.983
_exptl_absorpt_correction_T_min 0.972
_exptl_absorpt_correction_type analytical
_exptl_absorpt_process_details
;
CrysAlisPro, Agilent Technologies,
Version 1.171.36.24 (release 03-12-2012 CrysAlis171 .NET)
(compiled Dec  3 2012,18:21:49)
Analytical numeric absorption correction using a multifaceted crystal
            model based on expressions derived by R.C. Clark & J.S. Reid.
(Clark, R. C. & Reid, J. S. (1995). Acta Cryst. A51, 887-897)
;
_exptl_crystal_colour 'lustrous dark black'
_exptl_crystal_density_diffrn 1.483
_exptl_crystal_density_method 'not measured'
_exptl_crystal_description block
_exptl_crystal_F_000 1000
_exptl_crystal_size_max 0.164
_exptl_crystal_size_mid 0.121
_exptl_crystal_size_min 0.079
_refine_diff_density_max 2.188
_refine_diff_density_min -0.594
_refine_diff_density_rms 0.177
_refine_ls_abs_structure_details 'Flack H D (1983), Acta Cryst. A39, 876-881'
_refine_ls_abs_structure_Flack 0.00(3)
_refine_ls_extinction_method none
_refine_ls_goodness_of_fit_ref 1.087
_refine_ls_hydrogen_treatment constr
_refine_ls_matrix_type full
_refine_ls_number_parameters 280
_refine_ls_number_reflns 4981
_refine_ls_number_restraints 2
_refine_ls_restrained_S_all 1.087
_refine_ls_R_factor_all 0.1016
_refine_ls_R_factor_gt 0.0802
_refine_ls_shift/su_max 0.048
_refine_ls_shift/su_mean 0.009
_refine_ls_structure_factor_coef Fsqd
_refine_ls_weighting_details 'calc w=1/[\s^2^(Fo^2^)+(0.1361P)^2^+0.0000P] where P=(Fo^2^+2Fc^2^)/3'
_refine_ls_weighting_scheme calc
_refine_ls_wR_factor_gt 0.2113
_refine_ls_wR_factor_ref 0.2272
_reflns_number_gt 3933
_reflns_number_total 4981
_reflns_threshold_expression >2sigma(I)
_cod_data_source_file ja7b03604_si_003.cif
_cod_data_source_block vg352
_cod_depositor_comments 'Adding full bibliography for 4126214--4126217.cif.'
_cod_database_code 4126217
_chemical_oxdiff_formula 'Co C20 H20 N2 O2 K'
_reflns_odcompleteness_completeness 99.83
_reflns_odcompleteness_iscentric 1
_reflns_odcompleteness_theta 30.44
_olex2_refinement_description
;
1. Fixed Uiso
 At 1.2 times of:
  All C(H) groups, All C(H,H) groups
2.a Secondary CH2 refined with riding coordinates:
 C23(H23A,H23B), C24(H24A,H24B), C21(H21A,H21B), C22(H22A,H22B)
2.b Aromatic/amide H refined with riding coordinates:
 C7(H7), C14(H14), C5(H5), C12(H12), C3(H3), C16(H16), C9(H9), C19(H19),
 C17(H17), C2(H2), C4(H4), C18(H18), C11(H11), C10(H10)
;
_olex2_submission_special_instructions 'No special instructions were received'

loop_
_space_group_symop_id
_space_group_symop_operation_xyz
1 'x, y, z'
2 'x, -y, z+1/2'
3 'x+1/2, y+1/2, z'
4 'x+1/2, -y+1/2, z+1/2'

loop_
_atom_site_label
_atom_site_type_symbol
_atom_site_fract_x
_atom_site_fract_y
_atom_site_fract_z
_atom_site_U_iso_or_equiv
_atom_site_adp_type
_atom_site_occupancy
_atom_site_calc_flag
_atom_site_disorder_group
_atom_site_refinement_flags_posn
Co1 Co 0.53352(6) 0.81247(6) 0.61877(10) 0.0193(2) Uani 1 d . .
K1 K 0.54460(10) 0.99720(11) 0.8440(2) 0.0266(4) Uani 1 d 2 .
O2 O 0.6073(3) 0.8956(3) 0.5892(7) 0.0243(12) Uani 1 d . .
O1 O 0.4726(3) 0.9086(3) 0.5756(7) 0.0245(12) Uani 1 d . .
N2 N 0.5954(3) 0.7229(4) 0.6614(8) 0.0215(13) Uani 1 d . .
N1 N 0.4605(3) 0.7359(4) 0.6521(8) 0.0205(13) Uani 1 d . .
C1 C 0.4024(4) 0.9087(5) 0.5727(9) 0.0201(14) Uani 1 d . .
C7 C 0.3919(4) 0.7516(5) 0.6466(12) 0.0307(18) Uani 1 d . .
H7 H 0.3606 0.7049 0.6692 0.037 Uiso 1 calc . R
C6 C 0.3599(4) 0.8349(5) 0.6087(12) 0.0264(17) Uani 1 d . .
C20 C 0.6772(4) 0.8811(5) 0.5878(10) 0.0255(16) Uani 1 d . .
C15 C 0.7066(5) 0.7975(5) 0.6237(11) 0.0283(18) Uani 1 d . .
C14 C 0.6655(4) 0.7242(5) 0.6642(11) 0.0280(17) Uani 1 d . .
H14 H 0.6904 0.6724 0.6954 0.034 Uiso 1 calc . R
C8 C 0.4860(4) 0.6491(5) 0.6965(9) 0.0222(15) Uani 1 d . .
C5 C 0.2849(5) 0.8423(6) 0.6066(13) 0.038(2) Uani 1 d . .
H5 H 0.2569 0.7929 0.6310 0.046 Uiso 1 calc . R
C12 C 0.5916(5) 0.5652(5) 0.7486(11) 0.0311(18) Uani 1 d . .
H12 H 0.6424 0.5599 0.7536 0.037 Uiso 1 calc . R
C13 C 0.5591(4) 0.6443(4) 0.7021(9) 0.0206(14) Uani 1 d . .
C3 C 0.2913(4) 0.9918(6) 0.5309(13) 0.0340(19) Uani 1 d . .
H3 H 0.2679 1.0450 0.5036 0.041 Uiso 1 calc . R
C16 C 0.7826(5) 0.7884(7) 0.6213(14) 0.041(2) Uani 1 d . .
H16 H 0.8039 0.7341 0.6497 0.049 Uiso 1 calc . R
C9 C 0.4424(5) 0.5784(5) 0.7326(11) 0.0330(19) Uani 1 d . .
H9 H 0.3915 0.5828 0.7243 0.040 Uiso 1 calc . R
C19 C 0.7222(4) 0.9475(6) 0.5416(12) 0.0317(18) Uani 1 d . .
H19 H 0.7024 1.0026 0.5135 0.038 Uiso 1 calc . R
C17 C 0.8255(5) 0.8558(8) 0.5794(16) 0.052(3) Uani 1 d . .
H17 H 0.8761 0.8484 0.5802 0.063 Uiso 1 calc . R
C2 C 0.3642(4) 0.9866(5) 0.5317(11) 0.0283(17) Uani 1 d . .
H2 H 0.3906 1.0368 0.5039 0.034 Uiso 1 calc . R
C4 C 0.2509(5) 0.9195(6) 0.5700(14) 0.040(2) Uani 1 d . .
H4 H 0.2001 0.9234 0.5714 0.048 Uiso 1 calc . R
C18 C 0.7953(5) 0.9350(6) 0.5356(14) 0.039(2) Uani 1 d . .
H18 H 0.8251 0.9811 0.5012 0.047 Uiso 1 calc . R
O21 O 0.5486(4) 0.8724(3) 1.1108(9) 0.0354(15) Uani 1 d . .
C23 C 0.5200(4) 0.7270(5) 1.1630(12) 0.0291(17) Uani 1 d . .
H23A H 0.5046 0.6830 1.0732 0.035 Uiso 1 calc . R
H23B H 0.5029 0.7092 1.2800 0.035 Uiso 1 calc . R
C24 C 0.4902(5) 0.8143(6) 1.1105(13) 0.038(2) Uani 1 d 1 .
H24A H 0.4657 0.8116 0.9905 0.046 Uiso 1 calc 1 R
H24B H 0.4550 0.8335 1.1964 0.046 Uiso 1 calc 1 R
C21 C 0.6145(5) 0.8261(6) 1.1032(13) 0.040(2) Uani 1 d . .
H21A H 0.6529 0.8549 1.1778 0.048 Uiso 1 calc . R
H21B H 0.6297 0.8233 0.9791 0.048 Uiso 1 calc . R
C11 C 0.5497(6) 0.4955(5) 0.7868(12) 0.038(2) Uani 1 d . .
H11 H 0.5721 0.4421 0.8179 0.045 Uiso 1 calc . R
C22 C 0.6008(5) 0.7364(6) 1.1729(14) 0.038(2) Uani 1 d . .
H22A H 0.6204 0.7303 1.2972 0.046 Uiso 1 calc . R
H22B H 0.6231 0.6923 1.0983 0.046 Uiso 1 calc . R
C10 C 0.4764(5) 0.5015(5) 0.7810(12) 0.034(2) Uani 1 d . .
H10 H 0.4485 0.4527 0.8103 0.041 Uiso 1 calc . R

loop_
_atom_site_aniso_label
_atom_site_aniso_U_11
_atom_site_aniso_U_22
_atom_site_aniso_U_33
_atom_site_aniso_U_23
_atom_site_aniso_U_13
_atom_site_aniso_U_12
Co1 0.0191(4) 0.0133(4) 0.0257(4) -0.0008(4) 0.0021(3) -0.0002(4)
K1 0.0401(11) 0.0165(7) 0.0234(8) -0.0001(6) 0.0027(6) 0.0014(7)
O2 0.018(3) 0.021(3) 0.035(3) -0.003(2) 0.004(2) -0.001(2)
O1 0.020(3) 0.019(3) 0.034(3) -0.003(2) 0.002(2) -0.004(2)
N2 0.025(3) 0.014(3) 0.025(3) -0.002(3) -0.002(3) 0.005(3)
N1 0.021(3) 0.017(3) 0.025(3) -0.004(2) 0.002(3) 0.000(2)
C1 0.019(4) 0.019(4) 0.022(3) -0.001(3) -0.001(3) -0.005(3)
C7 0.020(4) 0.021(4) 0.052(5) -0.002(3) 0.001(4) -0.010(3)
C6 0.024(4) 0.015(3) 0.040(5) -0.001(3) 0.002(3) -0.005(3)
C20 0.025(4) 0.026(4) 0.026(4) -0.007(3) 0.005(3) 0.003(3)
C15 0.043(5) 0.018(4) 0.024(4) -0.001(3) 0.005(3) 0.001(4)
C14 0.028(4) 0.018(4) 0.038(4) 0.003(3) -0.001(3) 0.011(3)
C8 0.034(4) 0.012(3) 0.021(3) -0.002(3) 0.001(3) 0.000(3)
C5 0.029(5) 0.023(5) 0.060(6) 0.004(4) -0.008(4) -0.010(4)
C12 0.042(5) 0.017(4) 0.034(4) 0.000(3) -0.003(4) 0.011(3)
C13 0.030(4) 0.009(3) 0.022(3) 0.000(2) -0.005(3) 0.000(3)
C3 0.020(4) 0.029(4) 0.052(5) -0.001(4) -0.005(4) 0.007(3)
C16 0.032(5) 0.033(5) 0.057(6) -0.003(4) 0.000(4) 0.004(4)
C9 0.035(5) 0.026(4) 0.039(5) -0.004(3) 0.008(4) -0.004(3)
C19 0.013(4) 0.030(4) 0.052(5) -0.006(4) 0.004(3) -0.004(3)
C17 0.011(4) 0.064(7) 0.082(8) -0.002(6) 0.006(4) 0.008(4)
C2 0.025(4) 0.024(4) 0.036(4) 0.004(3) 0.001(3) -0.002(3)
C4 0.019(4) 0.040(5) 0.061(6) 0.000(4) 0.002(4) 0.006(4)
C18 0.019(4) 0.040(5) 0.061(6) -0.009(4) 0.013(4) -0.008(4)
O21 0.056(5) 0.014(3) 0.037(3) -0.001(3) 0.002(3) 0.003(3)
C23 0.029(4) 0.015(4) 0.043(5) 0.000(3) 0.003(3) 0.001(3)
C24 0.024(5) 0.049(6) 0.041(5) 0.000(4) -0.006(4) -0.002(4)
C21 0.040(6) 0.039(5) 0.042(5) 0.000(4) 0.010(4) -0.007(4)
C11 0.067(7) 0.010(4) 0.035(5) -0.005(3) -0.008(4) 0.001(4)
C22 0.031(5) 0.024(4) 0.059(6) 0.002(4) -0.004(4) 0.001(3)
C10 0.052(6) 0.011(4) 0.041(5) -0.001(3) 0.005(4) -0.003(3)

loop_
_atom_type_symbol
_atom_type_description
_atom_type_scat_dispersion_real
_atom_type_scat_dispersion_imag
_atom_type_scat_source
C C 0.0033 0.0016 'International Tables Vol C Tables 4.2.6.8 and 6.1.1.4'
H H 0.0000 0.0000 'International Tables Vol C Tables 4.2.6.8 and 6.1.1.4'
N N 0.0061 0.0033 'International Tables Vol C Tables 4.2.6.8 and 6.1.1.4'
O O 0.0106 0.0060 'International Tables Vol C Tables 4.2.6.8 and 6.1.1.4'
K K 0.2009 0.2494 'International Tables Vol C Tables 4.2.6.8 and 6.1.1.4'
Co Co 0.3494 0.9721 'International Tables Vol C Tables 4.2.6.8 and 6.1.1.4'

loop_
_exptl_crystal_face_index_h
_exptl_crystal_face_index_k
_exptl_crystal_face_index_l
_exptl_crystal_face_perp_dist
_exptl_oxdiff_crystal_face_indexfrac_h
_exptl_oxdiff_crystal_face_indexfrac_k
_exptl_oxdiff_crystal_face_indexfrac_l
_exptl_oxdiff_crystal_face_x
_exptl_oxdiff_crystal_face_y
_exptl_oxdiff_crystal_face_z
-1 0 0 0.0481 -1.0000 -0.0000 0.0000 0.0328 -0.0180 -0.0069
1 0 0 0.0311 1.0000 0.0000 -0.0000 -0.0328 0.0180 0.0069
-1 -1 1 0.0392 -0.9999 -1.0000 1.0000 0.0581 0.0004 0.0934
1 1 -1 0.0702 0.9999 1.0000 -1.0000 -0.0581 -0.0004 -0.0934
1 1 1 0.0513 1.0000 1.0000 1.0000 -0.0534 -0.0413 0.0912
-1 -1 0 0.0653 -0.9999 -1.0000 0.0000 0.0557 0.0208 0.0011
1 1 0 0.0623 0.9999 1.0000 -0.0000 -0.0557 -0.0208 -0.0011
1 -1 0 0.0577 1.0000 -1.0000 0.0000 -0.0099 0.0567 0.0149
-1 1 0 0.0587 -1.0000 1.0000 -0.0000 0.0099 -0.0567 -0.0149
0 1 1 0.0403 -0.0000 1.0000 1.0000 -0.0206 -0.0592 0.0843
0 -1 -1 0.0803 0.0000 -1.0000 -1.0000 0.0206 0.0592 -0.0843

loop_
_geom_angle_atom_site_label_1
_geom_angle_atom_site_label_2
_geom_angle_atom_site_label_3
_geom_angle
_geom_angle_site_symmetry_1
_geom_angle_site_symmetry_3
K1 Co1 K1 65.446(18) . 2_574
O2 Co1 K1 46.97(17) . 2_574
O2 Co1 K1 56.79(16) . .
O1 Co1 K1 55.22(17) . .
O1 Co1 K1 46.44(16) . 2_574
O1 Co1 O2 83.0(2) . .
N2 Co1 K1 131.8(2) . 2_574
N2 Co1 K1 123.0(2) . .
N2 Co1 O2 94.7(3) . .
N2 Co1 O1 177.6(3) . .
N2 Co1 N1 87.2(3) . .
N1 Co1 K1 120.92(19) . .
N1 Co1 K1 132.2(2) . 2_574
N1 Co1 O2 177.6(3) . .
N1 Co1 O1 95.2(2) . .
Co1 K1 Co1 171.70(6) . 2_575
Co1 K1 K1 60.96(5) . 2_574
Co1 K1 K1 121.69(8) . 2_575
Co1 K1 K1 123.76(8) 2_575 2_574
Co1 K1 K1 53.60(5) 2_575 2_575
Co1 K1 C1 49.33(13) . .
K1 K1 K1 177.35(11) 2_574 2_575
O2 K1 Co1 152.82(13) 2_575 .
O2 K1 Co1 153.36(13) . 2_575
O2 K1 Co1 34.94(11) . .
O2 K1 Co1 31.07(11) 2_575 2_575
O2 K1 K1 136.33(13) . 2_575
O2 K1 K1 45.80(12) . 2_574
O2 K1 K1 47.68(12) 2_575 2_575
O2 K1 K1 130.16(13) 2_575 2_574
O2 K1 O2 129.4(2) 2_575 .
O2 K1 O1 172.11(18) 2_575 .
O2 K1 C1 73.35(17) . .
O2 K1 C1 156.39(18) 2_575 .
O2 K1 O21 86.68(18) 2_575 .
O2 K1 O21 96.12(17) . .
O1 K1 Co1 34.64(12) . .
O1 K1 Co1 30.68(12) 2_575 2_575
O1 K1 Co1 142.31(13) . 2_575
O1 K1 Co1 141.07(14) 2_575 .
O1 K1 K1 136.33(13) . 2_575
O1 K1 K1 46.58(12) 2_575 2_575
O1 K1 K1 45.56(12) . 2_574
O1 K1 K1 131.47(14) 2_575 2_574
O1 K1 O2 55.69(16) 2_575 2_575
O1 K1 O2 54.25(16) . .
O1 K1 O2 174.83(19) 2_575 .
O1 K1 O1 120.6(2) 2_575 .
O1 K1 C1 19.16(16) . .
O1 K1 C1 101.48(18) 2_575 .
O1 K1 O21 100.12(19) . .
O1 K1 O21 84.59(17) 2_575 .
C1 K1 Co1 125.62(13) . 2_575
C1 K1 K1 123.05(12) . 2_575
C1 K1 K1 58.17(12) . 2_574
O21 K1 Co1 108.63(14) 2_574 .
O21 K1 Co1 76.53(13) . .
O21 K1 Co1 76.27(14) 2_574 2_575
O21 K1 Co1 98.95(13) . 2_575
O21 K1 K1 137.27(15) . 2_574
O21 K1 K1 129.66(15) 2_574 2_575
O21 K1 K1 47.70(14) 2_574 2_574
O21 K1 K1 45.37(12) . 2_575
O21 K1 O2 87.49(18) 2_574 2_575
O21 K1 O2 87.08(18) 2_574 .
O21 K1 O1 85.74(19) 2_574 .
O21 K1 O1 92.67(18) 2_574 2_575
O21 K1 C1 97.8(2) . .
O21 K1 C1 87.8(2) 2_574 .
O21 K1 O21 174.1(3) 2_574 .
Co1 O2 K1 88.27(19) . .
Co1 O2 K1 102.0(2) . 2_574
K1 O2 K1 86.52(16) 2_574 .
C20 O2 Co1 127.1(5) . .
C20 O2 K1 119.3(5) . 2_574
C20 O2 K1 123.5(4) . .
Co1 O1 K1 90.1(2) . .
Co1 O1 K1 102.9(2) . 2_574
K1 O1 K1 87.86(16) 2_574 .
C1 O1 Co1 126.5(5) . .
C1 O1 K1 121.6(5) . 2_574
C1 O1 K1 117.6(4) . .
C14 N2 Co1 128.0(6) . .
C14 N2 C13 119.5(7) . .
C13 N2 Co1 112.5(5) . .
C7 N1 Co1 127.6(5) . .
C7 N1 C8 119.2(6) . .
C8 N1 Co1 113.1(5) . .
O1 C1 K1 43.3(3) . .
O1 C1 C6 124.2(7) . .
O1 C1 C2 119.5(7) . .
C6 C1 K1 127.5(5) . .
C6 C1 C2 116.3(7) . .
C2 C1 K1 98.4(5) . .
N1 C7 H7 117.7 . .
N1 C7 C6 124.7(7) . .
C6 C7 H7 117.6 . .
C1 C6 C7 121.8(7) . .
C5 C6 C1 119.7(8) . .
C5 C6 C7 118.5(7) . .
O2 C20 C15 121.4(7) . .
O2 C20 C19 119.1(7) . .
C19 C20 C15 119.4(8) . .
C20 C15 C16 117.3(8) . .
C14 C15 C20 124.2(8) . .
C14 C15 C16 118.4(8) . .
N2 C14 C15 124.3(7) . .
N2 C14 H14 117.9 . .
C15 C14 H14 117.9 . .
C13 C8 N1 111.8(6) . .
C13 C8 C9 122.8(7) . .
C9 C8 N1 125.4(7) . .
C6 C5 H5 119.3 . .
C4 C5 C6 121.5(8) . .
C4 C5 H5 119.3 . .
C13 C12 H12 120.1 . .
C11 C12 H12 120.1 . .
C11 C12 C13 119.8(9) . .
C8 C13 N2 115.4(6) . .
C8 C13 C12 118.2(7) . .
C12 C13 N2 126.3(7) . .
C2 C3 H3 119.9 . .
C2 C3 C4 120.2(8) . .
C4 C3 H3 119.9 . .
C15 C16 H16 119.2 . .
C17 C16 C15 121.6(9) . .
C17 C16 H16 119.2 . .
C8 C9 H9 121.3 . .
C10 C9 C8 117.4(8) . .
C10 C9 H9 121.3 . .
C20 C19 H19 119.5 . .
C18 C19 C20 121.1(8) . .
C18 C19 H19 119.4 . .
C16 C17 H17 120.0 . .
C16 C17 C18 119.9(8) . .
C18 C17 H17 120.0 . .
C1 C2 H2 118.7 . .
C3 C2 C1 122.5(7) . .
C3 C2 H2 118.7 . .
C5 C4 C3 119.7(8) . .
C5 C4 H4 120.1 . .
C3 C4 H4 120.1 . .
C19 C18 C17 120.5(8) . .
C19 C18 H18 119.8 . .
C17 C18 H18 119.7 . .
K1 O21 K1 86.93(15) 2_575 .
C24 O21 K1 115.6(5) . 2_575
C24 O21 K1 116.8(5) . .
C24 O21 C21 110.2(7) . .
C21 O21 K1 117.3(6) . 2_575
C21 O21 K1 108.1(5) . .
H23A C23 H23B 108.7 . .
C24 C23 H23A 110.5 . .
C24 C23 H23B 110.5 . .
C24 C23 C22 106.1(7) . .
C22 C23 H23A 110.5 . .
C22 C23 H23B 110.5 . .
O21 C24 C23 107.4(7) . .
O21 C24 H24A 110.2 . .
O21 C24 H24B 110.2 . .
C23 C24 H24A 110.2 . .
C23 C24 H24B 110.2 . .
H24A C24 H24B 108.5 . .
O21 C21 H21A 110.4 . .
O21 C21 H21B 110.4 . .
O21 C21 C22 106.6(7) . .
H21A C21 H21B 108.6 . .
C22 C21 H21A 110.4 . .
C22 C21 H21B 110.4 . .
C12 C11 H11 119.4 . .
C10 C11 C12 121.2(8) . .
C10 C11 H11 119.4 . .
C23 C22 H22A 110.7 . .
C23 C22 H22B 110.7 . .
C21 C22 C23 105.1(7) . .
C21 C22 H22A 110.7 . .
C21 C22 H22B 110.7 . .
H22A C22 H22B 108.8 . .
C9 C10 H10 119.7 . .
C11 C10 C9 120.5(8) . .
C11 C10 H10 119.8 . .

loop_
_geom_bond_atom_site_label_1
_geom_bond_atom_site_label_2
_geom_bond_distance
_geom_bond_site_symmetry_2
Co1 K1 3.327(2) .
Co1 K1 3.6137(19) 2_574
Co1 O2 1.906(5) .
Co1 O1 1.891(6) .
Co1 N2 1.823(6) .
Co1 N1 1.835(6) .
K1 Co1 3.6137(19) 2_575
K1 K1 3.7597(5) 2_574
K1 K1 3.7597(5) 2_575
K1 O2 2.785(5) .
K1 O2 2.700(6) 2_575
K1 O1 2.733(6) .
K1 O1 2.686(6) 2_575
K1 C1 3.534(7) .
K1 O21 2.680(6) 2_574
K1 O21 2.785(6) .
O2 K1 2.700(6) 2_574
O2 C20 1.325(9) .
O1 K1 2.686(5) 2_574
O1 C1 1.309(9) .
N2 C14 1.306(10) .
N2 C13 1.435(9) .
N1 C7 1.300(10) .
N1 C8 1.459(9) .
C1 C6 1.426(10) .
C1 C2 1.427(11) .
C7 H7 0.9500 .
C7 C6 1.444(12) .
C6 C5 1.403(12) .
C20 C15 1.428(11) .
C20 C19 1.384(11) .
C15 C14 1.413(12) .
C15 C16 1.425(13) .
C14 H14 0.9500 .
C8 C13 1.363(11) .
C8 C9 1.400(11) .
C5 H5 0.9500 .
C5 C4 1.374(13) .
C12 H12 0.9500 .
C12 C13 1.403(10) .
C12 C11 1.372(12) .
C3 H3 0.9500 .
C3 C2 1.362(11) .
C3 C4 1.391(13) .
C16 H16 0.9500 .
C16 C17 1.363(15) .
C9 H9 0.9500 .
C9 C10 1.389(12) .
C19 H19 0.9500 .
C19 C18 1.380(11) .
C17 H17 0.9500 .
C17 C18 1.383(14) .
C2 H2 0.9500 .
C4 H4 0.9500 .
C18 H18 0.9500 .
O21 K1 2.680(6) 2_575
O21 C24 1.413(11) .
O21 C21 1.428(11) .
C23 H23A 0.9900 .
C23 H23B 0.9900 .
C23 C24 1.508(12) .
C23 C22 1.512(11) .
C24 H24A 0.9900 .
C24 H24B 0.9900 .
C21 H21A 0.9900 .
C21 H21B 0.9900 .
C21 C22 1.512(12) .
C11 H11 0.9500 .
C11 C10 1.370(13) .
C22 H22A 0.9900 .
C22 H22B 0.9900 .
C10 H10 0.9500 .
